data_4101071
_journal_name_full 'Journal of the American Chemical Society'
_journal_paper_doi 10.1021/ja0574062
_journal_year 2006
_chemical_formula_moiety 'C44 H42 Mn4 N16 O12 '
_chemical_formula_sum 'C44 H42 Mn4 N16 O12'
_chemical_formula_weight 1206.67
_space_group_IT_number 14
_symmetry_cell_setting monoclinic
_symmetry_space_group_name_Hall '-P 2yn'
_symmetry_space_group_name_H-M 'P 1 21/n 1'
_cell_angle_alpha 90.0000
_cell_angle_beta 102.570(2)
_cell_angle_gamma 90.0000
_cell_formula_units_Z 2
_cell_length_a 11.151(3)
_cell_length_b 10.043(2)
_cell_length_c 23.047(5)
_cell_measurement_temperature 93.1
_cell_volume 2519.4(10)
_exptl_crystal_density_diffrn 1.591
_cod_original_sg_symbol_H-M 'P 21/n'
_cod_original_formula_sum 'C44 H42 Mn4 N16 O12 '
_cod_database_code 4101071

loop_
_symmetry_equiv_pos_site_id
_symmetry_equiv_pos_as_xyz
1 +X,+Y,+Z
2 1/2-X,1/2+Y,1/2-Z
3 -X,-Y,-Z
4 1/2+X,1/2-Y,1/2+Z

loop_
_atom_site_label
_atom_site_type_symbol
_atom_site_fract_x
_atom_site_fract_y
_atom_site_fract_z
_atom_site_U_iso_or_equiv
_atom_site_adp_type
_atom_site_occupancy
_atom_site_symmetry_multiplicity
_atom_site_calc_flag
_atom_site_refinement_flags
_atom_site_disorder_assembly
_atom_site_disorder_group
Mn(1) Mn -0.14173(3) 0.19312(3) 0.419060(10) 0.01319(9) Uani 1.00 1 d . . .
Mn(2) Mn -0.11645(3) -0.01998(3) 0.529580(10) 0.01197(8) Uani 1.00 1 d . . .
O(1) O -0.08666(12) -0.01938(13) 0.44829(6) 0.0122(3) Uani 1.00 1 d . . .
O(2) O -0.06106(12) -0.19194(13) 0.55362(6) 0.0146(3) Uani 1.00 1 d . . .
O(3) O -0.16130(13) 0.15648(14) 0.51030(6) 0.0157(4) Uani 1.00 1 d . . .
O(4) O -0.13603(14) 0.41690(16) 0.44732(6) 0.0235(4) Uani 1.00 1 d . . .
O(5) O -0.10874(14) 0.36786(16) 0.35997(6) 0.0227(4) Uani 1.00 1 d . . .
O(6) O -0.09714(18) 0.57422(16) 0.38915(8) 0.0354(5) Uani 1.00 1 d . . .
N(1) N -0.14321(16) 0.06764(18) 0.33663(8) 0.0166(4) Uani 1.00 1 d . . .
N(2) N -0.28737(16) -0.13453(18) 0.50153(8) 0.0153(4) Uani 1.00 1 d . . .
N(3) N -0.15206(16) 0.03966(18) 0.60941(8) 0.0146(4) Uani 1.00 1 d . . .
N(4) N -0.34328(18) 0.21110(19) 0.39449(9) 0.0212(5) Uani 1.00 1 d . . .
N(5) N -0.56760(19) 0.2357(2) 0.37210(11) 0.0348(6) Uani 1.00 1 d . . .
N(6) N -0.6858(2) 0.4448(2) 0.36243(10) 0.0315(6) Uani 1.00 1 d . . .
N(7) N -0.11377(18) 0.45686(19) 0.39880(9) 0.0219(5) Uani 1.00 1 d . . .
N(8) N -0.4752(5) -0.1895(4) 0.3042(2) 0.180(2) Uani 1.00 1 d . . .
C(1) C -0.1505(2) 0.1170(2) 0.28179(10) 0.0202(6) Uani 1.00 1 d . . .
C(2) C -0.1509(2) 0.0387(2) 0.23249(11) 0.0235(6) Uani 1.00 1 d . . .
C(3) C -0.1427(2) -0.0979(2) 0.23984(11) 0.0225(6) Uani 1.00 1 d . . .
C(4) C -0.1336(2) -0.1503(2) 0.29575(10) 0.0189(6) Uani 1.00 1 d . . .
C(5) C -0.13470(19) -0.0651(2) 0.34325(10) 0.0150(5) Uani 1.00 1 d . . .
C(6) C -0.1285(2) -0.1200(2) 0.40476(10) 0.0157(5) Uani 1.00 1 d . . .
C(7) C -0.3967(2) -0.0922(2) 0.47091(11) 0.0214(6) Uani 1.00 1 d . . .
C(8) C -0.4876(2) -0.1784(2) 0.44434(12) 0.0298(7) Uani 1.00 1 d . . .
C(9) C -0.4658(2) -0.3140(2) 0.44944(12) 0.0327(7) Uani 1.00 1 d . . .
C(10) C -0.3539(2) -0.3589(2) 0.48080(12) 0.0264(6) Uani 1.00 1 d . . .
C(11) C -0.2653(2) -0.2656(2) 0.50655(10) 0.0171(5) Uani 1.00 1 d . . .
C(12) C -0.1384(2) -0.3050(2) 0.53884(11) 0.0184(6) Uani 1.00 1 d . . .
C(13) C -0.1482(2) -0.0360(2) 0.65797(10) 0.0182(6) Uani 1.00 1 d . . .
C(14) C -0.1734(2) 0.0144(2) 0.70946(11) 0.0235(6) Uani 1.00 1 d . . .
C(15) C -0.2052(2) 0.1484(2) 0.71077(11) 0.0242(6) Uani 1.00 1 d . . .
C(16) C -0.2108(2) 0.2262(2) 0.66126(10) 0.0204(6) Uani 1.00 1 d . . .
C(17) C -0.18342(19) 0.1700(2) 0.61079(10) 0.0150(5) Uani 1.00 1 d . . .
C(18) C -0.1855(2) 0.2447(2) 0.55431(10) 0.0166(5) Uani 1.00 1 d . . .
C(19) C -0.4482(2) 0.2297(2) 0.38468(10) 0.0202(6) Uani 1.00 1 d . . .
C(20) C -0.6250(2) 0.3510(2) 0.36786(10) 0.0226(6) Uani 1.00 1 d . . .
C(21) C -0.4896(3) -0.0968(3) 0.27847(16) 0.0566(11) Uani 1.00 1 d . . .
C(22) C -0.5069(3) 0.0224(3) 0.24657(16) 0.0562(11) Uani 1.00 1 d . . .
H(1) H -0.1559 0.2108 0.2767 0.024 Uiso 1.00 1 c R . .
H(2) H -0.1564 0.0780 0.1945 0.027 Uiso 1.00 1 c R . .
H(3) H -0.1433 -0.1548 0.2069 0.027 Uiso 1.00 1 c R . .
H(4) H -0.1269 -0.2438 0.3020 0.022 Uiso 1.00 1 c R . .
H(5) H -0.2079 -0.1492 0.4079 0.019 Uiso 1.00 1 c R . .
H(6) H -0.0731 -0.1931 0.4115 0.019 Uiso 1.00 1 c R . .
H(7) H -0.4120 0.0008 0.4674 0.026 Uiso 1.00 1 c R . .
H(8) H -0.5645 -0.1456 0.4229 0.035 Uiso 1.00 1 c R . .
H(9) H -0.5275 -0.3754 0.4313 0.039 Uiso 1.00 1 c R . .
H(10) H -0.3372 -0.4515 0.4848 0.032 Uiso 1.00 1 c R . .
H(11) H -0.1437 -0.3504 0.5744 0.022 Uiso 1.00 1 c R . .
H(12) H -0.1038 -0.3625 0.5142 0.021 Uiso 1.00 1 c R . .
H(13) H -0.1273 -0.1275 0.6565 0.021 Uiso 1.00 1 c R . .
H(14) H -0.1690 -0.0406 0.7434 0.029 Uiso 1.00 1 c R . .
H(15) H -0.2231 0.1861 0.7458 0.030 Uiso 1.00 1 c R . .
H(16) H -0.2332 0.3174 0.6615 0.025 Uiso 1.00 1 c R . .
H(17) H -0.2641 0.2841 0.5408 0.020 Uiso 1.00 1 c R . .
H(18) H -0.1246 0.3125 0.5615 0.020 Uiso 1.00 1 c R . .
H(19) H -0.5917 0.0444 0.2380 0.073 Uiso 1.00 1 c R . .
H(20) H -0.4800 0.0122 0.2104 0.072 Uiso 1.00 1 c R . .
H(21) H -0.4613 0.0916 0.2695 0.073 Uiso 1.00 1 c R . .

loop_
_atom_site_aniso_label
_atom_site_aniso_U_11
_atom_site_aniso_U_22
_atom_site_aniso_U_33
_atom_site_aniso_U_12
_atom_site_aniso_U_13
_atom_site_aniso_U_23
Mn(1) 0.01537(19) 0.01089(18) 0.01290(19) 0.00193(12) 0.00221(13) 0.00012(13)
Mn(2) 0.01303(18) 0.01089(18) 0.01229(18) 0.00049(12) 0.00342(12) -0.00008(13)
O(1) 0.0132(7) 0.0120(7) 0.0109(7) -0.0005(6) 0.0017(5) -0.0029(6)
O(2) 0.0155(7) 0.0111(7) 0.0168(8) -0.0019(6) 0.0027(6) -0.0003(6)
O(3) 0.0220(8) 0.0137(7) 0.0121(7) 0.0034(6) 0.0052(6) -0.0022(6)
O(4) 0.0302(9) 0.0178(8) 0.0229(9) 0.0011(7) 0.0066(7) -0.0005(7)
O(5) 0.0319(9) 0.0148(8) 0.0198(8) -0.0003(7) 0.0022(7) -0.0007(7)
O(6) 0.0554(12) 0.0103(8) 0.0367(11) -0.0040(8) 0.0018(9) 0.0042(8)
N(1) 0.0153(9) 0.0187(10) 0.0153(10) 0.0020(8) 0.0020(7) -0.0003(8)
N(2) 0.0152(9) 0.0151(9) 0.0167(9) -0.0015(7) 0.0060(7) 0.0001(8)
N(3) 0.0114(9) 0.0167(9) 0.0160(9) -0.0013(7) 0.0036(7) -0.0009(8)
N(4) 0.0190(11) 0.0230(11) 0.0205(10) 0.0032(8) 0.0020(8) 0.0015(8)
N(5) 0.0178(11) 0.0241(12) 0.0617(16) 0.0012(9) 0.0071(10) -0.0029(11)
N(6) 0.0273(12) 0.0360(13) 0.0325(13) 0.0107(10) 0.0092(10) 0.0053(10)
N(7) 0.0222(10) 0.0151(10) 0.0245(11) 0.0018(8) -0.0034(8) 0.0018(9)
N(8) 0.300(7) 0.132(3) 0.177(4) 0.166(4) 0.202(5) 0.110(3)
C(1) 0.0225(12) 0.0194(12) 0.0172(12) 0.0049(10) 0.0008(9) 0.0001(10)
C(2) 0.0275(13) 0.0287(14) 0.0126(11) 0.0033(11) 0.0007(10) 0.0007(10)
C(3) 0.0216(12) 0.0266(13) 0.0191(12) 0.0004(10) 0.0040(10) -0.0077(10)
C(4) 0.0179(11) 0.0184(12) 0.0200(12) -0.0009(9) 0.0029(9) -0.0050(10)
C(5) 0.0116(10) 0.0164(11) 0.0163(11) 0.0004(9) 0.0015(9) -0.0031(9)
C(6) 0.0168(11) 0.0125(11) 0.0171(11) -0.0004(9) 0.0022(9) -0.0039(9)
C(7) 0.0178(11) 0.0224(13) 0.0252(13) 0.0027(10) 0.0071(10) -0.0006(10)
C(8) 0.0150(12) 0.0339(15) 0.0385(15) 0.0016(10) 0.0015(11) -0.0049(12)
C(9) 0.0213(13) 0.0308(15) 0.0448(17) -0.0100(11) 0.0043(12) -0.0144(12)
C(10) 0.0216(12) 0.0197(13) 0.0392(15) -0.0043(10) 0.0092(11) -0.0058(11)
C(11) 0.0171(11) 0.0177(11) 0.0183(12) -0.0020(9) 0.0080(9) -0.0016(9)
C(12) 0.0178(11) 0.0149(11) 0.0222(12) -0.0039(9) 0.0033(9) 0.0016(9)
C(13) 0.0159(11) 0.0187(12) 0.0198(12) -0.0017(9) 0.0031(9) 0.0024(10)
C(14) 0.0247(13) 0.0285(13) 0.0184(12) -0.0029(10) 0.0074(10) 0.0018(10)
C(15) 0.0230(12) 0.0331(14) 0.0179(12) 0.0022(11) 0.0076(10) -0.0059(11)
C(16) 0.0189(11) 0.0221(13) 0.0203(12) 0.0028(10) 0.0041(9) -0.0048(10)
C(17) 0.0092(10) 0.0181(11) 0.0169(11) -0.0001(8) 0.0013(8) -0.0026(9)
C(18) 0.0194(11) 0.0136(11) 0.0177(11) 0.0031(9) 0.0059(9) -0.0022(9)
C(19) 0.0260(14) 0.0165(12) 0.0184(12) -0.0001(10) 0.0056(10) 0.0018(9)
C(20) 0.0167(11) 0.0320(14) 0.0194(12) -0.0010(11) 0.0046(9) -0.0002(11)
C(21) 0.065(2) 0.063(2) 0.055(2) 0.0388(19) 0.0404(18) 0.0206(19)
C(22) 0.082(2) 0.0355(18) 0.064(2) -0.0077(17) 0.042(2) -0.0047(16)

loop_
_geom_bond_atom_site_label_1
_geom_bond_atom_site_label_2
_geom_bond_distance
_geom_bond_publ_flag
_geom_bond_site_symmetry_1
_geom_bond_site_symmetry_2
Mn1 O2 2.2115(14) ? . 55603
Mn1 O3 2.1920(14) ? . .
Mn1 N1 2.2769(18) ? . .
Mn1 N4 2.2025(19) ? . .
Mn2 O1 1.9727(14) ? . .
Mn2 O1 2.2458(14) ? . 55603
Mn2 O2 1.8768(14) ? . .
Mn2 O3 1.8686(15) ? . .
Mn2 N2 2.1995(17) ? . .
Mn2 N3 2.0542(19) ? . .
O1 C6 1.429(2) ? . .
O2 C12 1.422(2) ? . .
O3 C18 1.416(2) ? . .
O4 N7 1.263(2) ? . .
O5 N7 1.275(2) ? . .
O6 N7 1.221(2) ? . .
N1 C1 1.343(2) ? . .
N1 C5 1.343(2) ? . .
N2 C7 1.338(2) ? . .
N2 C11 1.340(2) ? . .
N3 C13 1.346(2) ? . .
N3 C17 1.358(2) ? . .
N4 C19 1.157(3) ? . .
N5 C19 1.301(3) ? . .
N5 C20 1.317(3) ? . .
N6 C20 1.152(3) ? . .
N8 C21 1.097(6) ? . .
C1 C2 1.381(3) ? . .
C2 C3 1.383(3) ? . .
C3 C4 1.375(3) ? . .
C4 C5 1.392(3) ? . .
C5 C6 1.509(3) ? . .
C7 C8 1.371(3) ? . .
C8 C9 1.384(3) ? . .
C9 C10 1.374(3) ? . .
C10 C11 1.397(3) ? . .
C11 C12 1.501(2) ? . .
C13 C14 1.374(3) ? . .
C14 C15 1.394(3) ? . .
C15 C16 1.373(3) ? . .
C16 C17 1.385(3) ? . .
C17 C18 1.498(3) ? . .
C21 C22 1.396(4) ? . .
C1 H1 0.950 ? . .
C2 H2 0.950 ? . .
C3 H3 0.950 ? . .
C4 H4 0.950 ? . .
C6 H5 0.950 ? . .
C6 H6 0.950 ? . .
C7 H7 0.950 ? . .
C8 H8 0.950 ? . .
C9 H9 0.950 ? . .
C10 H10 0.950 ? . .
C12 H11 0.950 ? . .
C12 H12 0.950 ? . .
C13 H13 0.950 ? . .
C14 H14 0.950 ? . .
C15 H15 0.950 ? . .
C16 H16 0.950 ? . .
C18 H17 0.950 ? . .
C18 H18 0.950 ? . .
C22 H19 0.950 ? . .
C22 H20 0.950 ? . .
C22 H21 0.950 ? . .
